data_4121716
loop_
_publ_author_name
'Zhang, Jiadi'
'Bellomo, Ana'
'Trongsiriwat, Nisalak'
'Jia, Tiezheng'
'Carroll, Patrick J.'
'Dreher, Spencer D.'
'Tudge, Matthew T.'
'Yin, Haolin'
'Robinson, Jerome R.'
'Schelter, Eric J.'
'Walsh, Patrick J.'

_publ_section_title
;
 NiXantphos: A Deprotonatable Ligand for Room-Temperature
 Palladium-Catalyzed Cross-Couplings of Aryl Chlorides.
;
_journal_issue 17
_journal_name_full 'Journal of the American Chemical Society'
_journal_page_first 6276
_journal_page_last 6287
_journal_paper_doi 10.1021/ja411855d
_journal_volume 136
_journal_year 2014
_chemical_formula_sum 'C56 H66 K N O9 P2'
_chemical_formula_weight 998.14
_space_group_IT_number 14
_symmetry_cell_setting monoclinic
_symmetry_Int_Tables_number 14
_symmetry_space_group_name_Hall '-P 2yn'
_symmetry_space_group_name_H-M 'P 1 21/n 1'
_atom_sites_solution_hydrogens geom
_atom_sites_solution_primary direct
_audit_creation_method SHELXL-97
_cell_angle_alpha 90.00
_cell_angle_beta 93.676(4)
_cell_angle_gamma 90.00
_cell_formula_units_Z 4
_cell_length_a 10.8453(7)
_cell_length_b 18.1426(13)
_cell_length_c 26.2160(17)
_cell_measurement_temperature 100(1)
_cell_volume 5147.7(6)
_computing_data_collection 'Bruker APEX2'
_computing_data_reduction 'Bruker SAINT'
_computing_structure_refinement 'SHELXL-97 (Sheldrick, 2008)'
_computing_structure_solution 'SHELXS-97 (Sheldrick, 2008)'
_diffrn_ambient_temperature 100(1)
_diffrn_measured_fraction_theta_full 0.998
_diffrn_measured_fraction_theta_max 0.998
_diffrn_measurement_device 'CCD Area Detector'
_diffrn_measurement_device_type 'Bruker APEXII'
_diffrn_measurement_method 'phi and omega scans'
_diffrn_radiation_monochromator graphite
_diffrn_radiation_source 'sealed tube'
_diffrn_radiation_type MoK\a
_diffrn_radiation_wavelength 0.71073
_diffrn_reflns_av_R_equivalents 0.0230
_diffrn_reflns_av_sigmaI/netI 0.0121
_diffrn_reflns_limit_h_max 14
_diffrn_reflns_limit_h_min -14
_diffrn_reflns_limit_k_max 23
_diffrn_reflns_limit_k_min -23
_diffrn_reflns_limit_l_max 33
_diffrn_reflns_limit_l_min -34
_diffrn_reflns_number 131835
_diffrn_reflns_theta_full 27.53
_diffrn_reflns_theta_max 27.53
_diffrn_reflns_theta_min 1.56
_exptl_absorpt_coefficient_mu 0.223
_exptl_absorpt_correction_T_max 0.7456
_exptl_absorpt_correction_T_min 0.6876
_exptl_absorpt_correction_type multi-scan
_exptl_absorpt_process_details '(SADABS; Sheldrick, 2007)'
_exptl_crystal_density_diffrn 1.288
_exptl_crystal_density_method 'not measured'
_exptl_crystal_F_000 2120
_exptl_crystal_size_max 0.48
_exptl_crystal_size_mid 0.18
_exptl_crystal_size_min 0.10
_refine_diff_density_max 1.585
_refine_diff_density_min -0.990
_refine_diff_density_rms 0.070
_refine_ls_extinction_method none
_refine_ls_goodness_of_fit_ref 1.028
_refine_ls_hydrogen_treatment constr
_refine_ls_matrix_type full
_refine_ls_number_parameters 632
_refine_ls_number_reflns 11849
_refine_ls_number_restraints 70
_refine_ls_restrained_S_all 1.079
_refine_ls_R_factor_all 0.0602
_refine_ls_R_factor_gt 0.0535
_refine_ls_shift/su_max 0.002
_refine_ls_shift/su_mean 0.000
_refine_ls_structure_factor_coef Fsqd
_refine_ls_weighting_details 'calc w=1/[\s^2^(Fo^2^)+(0.0660P)^2^+8.1221P] where P=(Fo^2^+2Fc^2^)/3'
_refine_ls_weighting_scheme calc
_refine_ls_wR_factor_gt 0.1391
_refine_ls_wR_factor_ref 0.1456
_reflns_number_gt 10556
_reflns_number_total 11849
_reflns_threshold_expression >2sigma(I)
_cod_data_source_file ja411855d_si_002.cif
_cod_data_source_block UP6189
_cod_depositor_comments
;
The following automatic conversions were performed:
'_atom_site_symetry_multiplicity' tag replaced with
'_atom_site_symmetry_multiplicity'.

Automatic conversion script
Id: cif_correct_tags 1440 2010-10-19 06:21:57Z saulius 

 Adding full bibliography for 4121715--4121718.cif.
;
_cod_original_sg_symbol_H-M 'P 21/n     '
_cod_database_code 4121716

loop_
_symmetry_equiv_pos_as_xyz
'x, y, z'
'-x+1/2, y+1/2, -z+1/2'
'-x, -y, -z'
'x-1/2, -y-1/2, z-1/2'

loop_
_atom_site_label
_atom_site_type_symbol
_atom_site_fract_x
_atom_site_fract_y
_atom_site_fract_z
_atom_site_U_iso_or_equiv
_atom_site_adp_type
_atom_site_occupancy
_atom_site_symmetry_multiplicity
_atom_site_calc_flag
_atom_site_refinement_flags
_atom_site_disorder_assembly
_atom_site_disorder_group
C1 C 0.50372(18) 0.50834(11) 0.30940(8) 0.0183(4) Uani 1 1 d . . .
C2 C 0.5601(2) 0.55069(12) 0.34935(8) 0.0230(4) Uani 1 1 d . . .
H2 H 0.5333 0.5469 0.3822 0.031 Uiso 1 1 calc R . .
C3 C 0.6558(2) 0.59803(12) 0.33949(8) 0.0246(4) Uani 1 1 d . . .
H3 H 0.6911 0.6269 0.3659 0.033 Uiso 1 1 calc R . .
C4 C 0.70042(19) 0.60346(12) 0.29097(8) 0.0216(4) Uani 1 1 d . . .
H4 H 0.7654 0.6354 0.2856 0.029 Uiso 1 1 calc R . .
C5 C 0.64887(18) 0.56141(11) 0.24995(8) 0.0182(4) Uani 1 1 d . . .
C6 C 0.54713(18) 0.51643(11) 0.26102(8) 0.0170(4) Uani 1 1 d . . .
C7 C 0.50077(17) 0.41258(11) 0.14468(8) 0.0169(4) Uani 1 1 d . . .
C8 C 0.56166(19) 0.39993(12) 0.09945(8) 0.0203(4) Uani 1 1 d . . .
H8 H 0.5324 0.3643 0.0762 0.027 Uiso 1 1 calc R . .
C9 C 0.66564(19) 0.44117(12) 0.09003(8) 0.0218(4) Uani 1 1 d . . .
H9 H 0.7063 0.4327 0.0604 0.029 Uiso 1 1 calc R . .
C10 C 0.70986(18) 0.49494(12) 0.12419(8) 0.0198(4) Uani 1 1 d . . .
H10 H 0.7798 0.5215 0.1168 0.026 Uiso 1 1 calc R . .
C11 C 0.65223(17) 0.51045(11) 0.16956(8) 0.0172(4) Uani 1 1 d . . .
C12 C 0.54669(17) 0.46675(11) 0.17795(7) 0.0156(4) Uani 1 1 d . . .
C13 C 0.24051(19) 0.48007(12) 0.29891(8) 0.0215(4) Uani 1 1 d . . .
C14 C 0.2268(2) 0.54949(15) 0.27818(11) 0.0343(6) Uani 1 1 d . . .
H14 H 0.2957 0.5792 0.2748 0.046 Uiso 1 1 calc R . .
C15 C 0.1099(2) 0.57529(17) 0.26223(12) 0.0430(7) Uani 1 1 d . . .
H15 H 0.1016 0.6224 0.2485 0.057 Uiso 1 1 calc R . .
C16 C 0.0059(2) 0.53238(17) 0.26643(10) 0.0362(6) Uani 1 1 d . . .
H16 H -0.0717 0.5499 0.2552 0.048 Uiso 1 1 calc R . .
C17 C 0.0192(2) 0.46347(16) 0.28751(11) 0.0376(6) Uani 1 1 d . . .
H17 H -0.0501 0.4342 0.2910 0.050 Uiso 1 1 calc R . .
C18 C 0.1352(2) 0.43715(14) 0.30358(10) 0.0322(5) Uani 1 1 d . . .
H18 H 0.1429 0.3902 0.3177 0.043 Uiso 1 1 calc R . .
C19 C 0.3829(2) 0.43800(12) 0.38816(8) 0.0244(4) Uani 1 1 d . . .
C20 C 0.4546(2) 0.38677(15) 0.41581(10) 0.0338(5) Uani 1 1 d . . .
H20 H 0.5018 0.3531 0.3987 0.045 Uiso 1 1 calc R . .
C21 C 0.4567(3) 0.38530(18) 0.46900(11) 0.0454(7) Uani 1 1 d . . .
H21 H 0.5056 0.3509 0.4872 0.060 Uiso 1 1 calc R . .
C22 C 0.3868(3) 0.43448(18) 0.49458(10) 0.0434(7) Uani 1 1 d . . .
H22 H 0.3879 0.4331 0.5301 0.058 Uiso 1 1 calc R . .
C23 C 0.3154(3) 0.48563(18) 0.46777(10) 0.0425(7) Uani 1 1 d . . .
H23 H 0.2683 0.5190 0.4852 0.057 Uiso 1 1 calc R . .
C24 C 0.3131(2) 0.48781(16) 0.41478(9) 0.0343(5) Uani 1 1 d . . .
H24 H 0.2647 0.5227 0.3969 0.046 Uiso 1 1 calc R . .
C25 C 0.24097(18) 0.41677(11) 0.12792(8) 0.0182(4) Uani 1 1 d . . .
C26 C 0.2449(2) 0.43851(12) 0.07697(8) 0.0233(4) Uani 1 1 d . . .
H26 H 0.3110 0.4242 0.0583 0.031 Uiso 1 1 calc R . .
C27 C 0.1511(2) 0.48127(13) 0.05387(9) 0.0268(5) Uani 1 1 d . . .
H27 H 0.1536 0.4946 0.0197 0.036 Uiso 1 1 calc R . .
C28 C 0.0532(2) 0.50423(13) 0.08182(9) 0.0284(5) Uani 1 1 d . . .
H28 H -0.0098 0.5328 0.0663 0.038 Uiso 1 1 calc R . .
C29 C 0.0496(2) 0.48442(14) 0.13258(9) 0.0300(5) Uani 1 1 d . . .
H29 H -0.0151 0.5003 0.1514 0.040 Uiso 1 1 calc R . .
C30 C 0.1430(2) 0.44063(13) 0.15557(9) 0.0243(4) Uani 1 1 d . . .
H30 H 0.1400 0.4272 0.1897 0.032 Uiso 1 1 calc R . .
C31 C 0.37500(19) 0.27906(11) 0.12330(8) 0.0206(4) Uani 1 1 d . . .
C32 C 0.2879(2) 0.25630(13) 0.08529(10) 0.0291(5) Uani 1 1 d . . .
H32 H 0.2205 0.2863 0.0762 0.039 Uiso 1 1 calc R . .
C33 C 0.3011(3) 0.18895(14) 0.06079(11) 0.0377(6) Uani 1 1 d . . .
H33 H 0.2423 0.1743 0.0354 0.050 Uiso 1 1 calc R . .
C34 C 0.4004(3) 0.14367(13) 0.07377(11) 0.0357(6) Uani 1 1 d . . .
H34 H 0.4088 0.0989 0.0571 0.048 Uiso 1 1 calc R . .
C35 C 0.4875(2) 0.16517(14) 0.11183(12) 0.0371(6) Uani 1 1 d . . .
H35 H 0.5546 0.1349 0.1208 0.049 Uiso 1 1 calc R . .
C36 C 0.4742(2) 0.23205(14) 0.13645(10) 0.0316(5) Uani 1 1 d . . .
H36 H 0.5324 0.2459 0.1623 0.042 Uiso 1 1 calc R . .
N1 N 0.69699(16) 0.56408(10) 0.20274(7) 0.0192(3) Uani 1 1 d . . .
O1 O 0.48188(13) 0.47981(8) 0.22117(5) 0.0185(3) Uani 1 1 d . . .
P1 P 0.38819(5) 0.43668(3) 0.31841(2) 0.02033(12) Uani 1 1 d . . .
P2 P 0.36279(5) 0.36234(3) 0.162311(19) 0.01701(12) Uani 1 1 d . . .
K1 K 0.61374(4) 0.71209(2) 0.179582(16) 0.01963(11) Uani 1 1 d . . .
O2 O 0.42900(14) 0.66138(9) 0.10400(6) 0.0246(3) Uani 1 1 d . . .
O3 O 0.67980(15) 0.66302(9) 0.08592(6) 0.0249(3) Uani 1 1 d . . .
O4 O 0.85229(14) 0.74673(9) 0.14767(6) 0.0233(3) Uani 1 1 d . . .
O5 O 0.78217(14) 0.78178(8) 0.24906(6) 0.0233(3) Uani 1 1 d . . .
O6 O 0.52620(14) 0.78683(9) 0.26535(6) 0.0230(3) Uani 1 1 d . . .
O7 O 0.36875(14) 0.69367(9) 0.20640(6) 0.0261(3) Uani 1 1 d . . .
O8 O 0.5961(2) 0.84626(12) 0.12267(10) 0.0543(6) Uani 1 1 d . . .
C37 C 0.4796(2) 0.61255(13) 0.06829(9) 0.0266(5) Uani 1 1 d . . .
H37A H 0.4175 0.6007 0.0413 0.035 Uiso 1 1 calc R . .
H37B H 0.5055 0.5671 0.0853 0.035 Uiso 1 1 calc R . .
C38 C 0.5880(2) 0.64872(14) 0.04611(9) 0.0294(5) Uani 1 1 d . . .
H38a H 0.6213 0.6167 0.0207 0.039 Uiso 1 1 calc R . .
H38b H 0.5624 0.6945 0.0295 0.039 Uiso 1 1 calc R . .
C39 C 0.7927(2) 0.68864(15) 0.06852(9) 0.0328(5) Uani 1 1 d . . .
H39a H 0.7816 0.7374 0.0537 0.044 Uiso 1 1 calc R . .
H39b H 0.8206 0.6558 0.0424 0.044 Uiso 1 1 calc R . .
C40 C 0.8868(2) 0.69135(15) 0.11303(10) 0.0320(5) Uani 1 1 d . . .
H40a H 0.8912 0.6439 0.1301 0.043 Uiso 1 1 calc R . .
H40b H 0.9677 0.7024 0.1011 0.043 Uiso 1 1 calc R . .
C41 C 0.9351(2) 0.75019(13) 0.19196(9) 0.0259(5) Uani 1 1 d . . .
H41a H 1.0175 0.7623 0.1823 0.034 Uiso 1 1 calc R . .
H41b H 0.9384 0.7027 0.2090 0.034 Uiso 1 1 calc R . .
C42 C 0.8908(2) 0.80813(13) 0.22730(9) 0.0254(4) Uani 1 1 d . . .
H42a H 0.9544 0.8184 0.2541 0.034 Uiso 1 1 calc R . .
H42b H 0.8728 0.8534 0.2085 0.034 Uiso 1 1 calc R . .
C43 C 0.7301(2) 0.83583(12) 0.28078(9) 0.0246(4) Uani 1 1 d . . .
H43a H 0.7057 0.8788 0.2606 0.033 Uiso 1 1 calc R . .
H43b H 0.7910 0.8511 0.3074 0.033 Uiso 1 1 calc R . .
C44 C 0.6197(2) 0.80370(13) 0.30429(8) 0.0248(4) Uani 1 1 d . . .
H44a H 0.6434 0.7592 0.3230 0.033 Uiso 1 1 calc R . .
H44b H 0.5879 0.8387 0.3282 0.033 Uiso 1 1 calc R . .
C45 C 0.4251(2) 0.74957(13) 0.28602(9) 0.0256(5) Uani 1 1 d . . .
H45a H 0.3950 0.7779 0.3140 0.034 Uiso 1 1 calc R . .
H45b H 0.4516 0.7017 0.2991 0.034 Uiso 1 1 calc R . .
C46 C 0.3242(2) 0.74026(13) 0.24483(9) 0.0257(5) Uani 1 1 d . . .
H46a H 0.2521 0.7183 0.2588 0.034 Uiso 1 1 calc R . .
H46b H 0.3008 0.7878 0.2303 0.034 Uiso 1 1 calc R . .
C47 C 0.2799(2) 0.68187(16) 0.16521(10) 0.0339(6) Uani 1 1 d . . .
H47a H 0.2616 0.7280 0.1476 0.045 Uiso 1 1 calc R . .
H47b H 0.2040 0.6631 0.1780 0.045 Uiso 1 1 calc R . .
C48 C 0.3309(2) 0.62714(15) 0.12907(10) 0.0341(6) Uani 1 1 d . . .
H48a H 0.3616 0.5841 0.1478 0.045 Uiso 1 1 calc R . .
H48b H 0.2665 0.6115 0.1040 0.045 Uiso 1 1 calc R . .
C49 C 0.5058(4) 0.8536(2) 0.08107(17) 0.0640(10) Uani 1 1 d . . .
H49a H 0.4247 0.8405 0.0917 0.085 Uiso 1 1 calc R . .
H49b H 0.5255 0.8215 0.0531 0.085 Uiso 1 1 calc R . .
C50 C 0.5079(4) 0.9313(2) 0.06488(17) 0.0710(11) Uani 1 1 d . . .
H50a H 0.4356 0.9568 0.0759 0.094 Uiso 1 1 calc R . .
H50b H 0.5076 0.9344 0.0279 0.094 Uiso 1 1 calc R . .
C51 C 0.6212(3) 0.9650(2) 0.08853(13) 0.0542(8) Uani 1 1 d . . .
H51a H 0.6016 1.0030 0.1127 0.072 Uiso 1 1 calc R . .
H51b H 0.6708 0.9863 0.0628 0.072 Uiso 1 1 calc R . .
C52 C 0.6880(3) 0.9015(2) 0.11541(18) 0.0646(10) Uani 1 1 d . . .
H52a H 0.7518 0.8824 0.0947 0.086 Uiso 1 1 calc R . .
H52b H 0.7261 0.9174 0.1481 0.086 Uiso 1 1 calc R . .
O9 O 0.6923(3) 0.7525(2) 0.44208(13) 0.0958(10) Uani 1 1 d DU . .
C53 C 0.5791(6) 0.8023(5) 0.4418(3) 0.0727(17) Uani 0.55 1 d PDU A 1
H53a H 0.6001 0.8522 0.4323 0.097 Uiso 0.55 1 calc PR A 1
H53b H 0.5142 0.7842 0.4178 0.097 Uiso 0.55 1 calc PR A 1
C53' C 0.5601(7) 0.7598(6) 0.4386(3) 0.0700(18) Uani 0.45 1 d PDU A 2
H53a' H 0.5192 0.7122 0.4369 0.093 Uiso 0.45 1 calc PR A 2
H53b' H 0.5311 0.7896 0.4096 0.093 Uiso 0.45 1 calc PR A 2
C54 C 0.5419(4) 0.8002(3) 0.49110(15) 0.0784(12) Uani 1 1 d DU . .
H54a H 0.5089 0.7523 0.4996 0.104 Uiso 0.55 1 calc PR A 1
H54b H 0.4815 0.8381 0.4971 0.104 Uiso 0.55 1 calc PR A 1
H54a' H 0.4987 0.8464 0.4845 0.104 Uiso 0.45 1 calc PR A 2
H54b' H 0.4915 0.7697 0.5120 0.104 Uiso 0.45 1 calc PR A 2
C55 C 0.6587(5) 0.8145(3) 0.5184(2) 0.0967(15) Uani 1 1 d DU A .
H55a H 0.6553 0.8025 0.5544 0.129 Uiso 1 1 calc R . .
H55b H 0.6818 0.8659 0.5153 0.129 Uiso 1 1 calc R . .
C56 C 0.7456(4) 0.7671(3) 0.49442(17) 0.0749(11) Uani 1 1 d DU A .
H56a H 0.7567 0.7214 0.5133 0.100 Uiso 1 1 calc R . .
H56b H 0.8251 0.7912 0.4933 0.100 Uiso 1 1 calc R . .

loop_
_atom_site_aniso_label
_atom_site_aniso_U_11
_atom_site_aniso_U_22
_atom_site_aniso_U_33
_atom_site_aniso_U_23
_atom_site_aniso_U_13
_atom_site_aniso_U_12
C1 0.0165(9) 0.0180(9) 0.0203(9) -0.0006(7) 0.0014(7) 0.0014(7)
C2 0.0257(11) 0.0235(10) 0.0197(10) -0.0022(8) 0.0014(8) 0.0002(8)
C3 0.0248(10) 0.0238(11) 0.0247(10) -0.0059(8) -0.0035(8) -0.0011(8)
C4 0.0184(9) 0.0185(10) 0.0275(11) -0.0014(8) -0.0012(8) -0.0010(8)
C5 0.0151(9) 0.0166(9) 0.0225(10) 0.0016(7) -0.0015(7) 0.0022(7)
C6 0.0145(9) 0.0160(9) 0.0200(9) -0.0014(7) -0.0016(7) 0.0011(7)
C7 0.0133(8) 0.0168(9) 0.0205(9) 0.0016(7) -0.0004(7) 0.0016(7)
C8 0.0195(9) 0.0208(10) 0.0205(9) -0.0025(8) 0.0005(7) 0.0024(8)
C9 0.0184(9) 0.0245(10) 0.0233(10) 0.0011(8) 0.0062(8) 0.0041(8)
C10 0.0139(9) 0.0205(10) 0.0253(10) 0.0038(8) 0.0044(7) 0.0023(7)
C11 0.0134(8) 0.0176(9) 0.0203(9) 0.0048(7) -0.0009(7) 0.0028(7)
C12 0.0131(8) 0.0169(9) 0.0169(9) 0.0028(7) 0.0009(7) 0.0034(7)
C13 0.0185(9) 0.0252(10) 0.0212(10) -0.0055(8) 0.0035(7) -0.0021(8)
C14 0.0181(11) 0.0323(13) 0.0522(16) 0.0109(11) -0.0001(10) -0.0027(9)
C15 0.0237(12) 0.0436(16) 0.0614(18) 0.0182(14) 0.0004(12) 0.0041(11)
C16 0.0162(10) 0.0565(17) 0.0360(13) -0.0083(12) 0.0016(9) 0.0021(11)
C17 0.0207(11) 0.0451(15) 0.0478(15) -0.0178(12) 0.0078(10) -0.0101(10)
C18 0.0260(11) 0.0291(12) 0.0424(14) -0.0091(10) 0.0085(10) -0.0069(9)
C19 0.0270(11) 0.0235(11) 0.0231(10) 0.0026(8) 0.0051(8) -0.0042(8)
C20 0.0367(13) 0.0304(12) 0.0338(13) 0.0040(10) -0.0007(10) 0.0008(10)
C21 0.0551(18) 0.0451(16) 0.0345(14) 0.0132(12) -0.0085(12) 0.0015(14)
C22 0.0547(17) 0.0521(17) 0.0234(12) 0.0073(11) 0.0027(11) -0.0123(14)
C23 0.0474(16) 0.0562(18) 0.0249(12) -0.0036(12) 0.0097(11) 0.0011(14)
C24 0.0379(13) 0.0405(14) 0.0250(12) 0.0009(10) 0.0053(10) 0.0069(11)
C25 0.0150(9) 0.0160(9) 0.0233(10) -0.0029(7) -0.0020(7) -0.0008(7)
C26 0.0222(10) 0.0251(11) 0.0224(10) -0.0029(8) 0.0000(8) 0.0028(8)
C27 0.0303(11) 0.0268(11) 0.0226(10) -0.0003(9) -0.0055(9) 0.0033(9)
C28 0.0221(10) 0.0279(11) 0.0338(12) -0.0043(9) -0.0101(9) 0.0067(9)
C29 0.0193(10) 0.0371(13) 0.0335(12) -0.0049(10) 0.0003(9) 0.0073(9)
C30 0.0188(10) 0.0300(11) 0.0240(10) -0.0006(9) 0.0006(8) 0.0021(8)
C31 0.0198(10) 0.0171(9) 0.0252(10) -0.0003(8) 0.0027(8) -0.0017(8)
C32 0.0268(11) 0.0217(11) 0.0376(13) -0.0033(9) -0.0064(9) 0.0007(9)
C33 0.0423(15) 0.0251(12) 0.0442(15) -0.0099(11) -0.0088(12) -0.0035(11)
C34 0.0399(14) 0.0191(11) 0.0489(15) -0.0070(10) 0.0084(12) -0.0015(10)
C35 0.0308(13) 0.0235(12) 0.0568(17) -0.0029(11) 0.0013(11) 0.0073(10)
C36 0.0262(11) 0.0247(11) 0.0428(14) -0.0047(10) -0.0055(10) 0.0042(9)
N1 0.0165(8) 0.0190(8) 0.0221(8) 0.0009(7) 0.0008(6) -0.0021(6)
O1 0.0141(6) 0.0231(7) 0.0183(7) -0.0029(6) 0.0014(5) -0.0024(5)
P1 0.0217(3) 0.0182(3) 0.0216(3) -0.00093(19) 0.0050(2) -0.0007(2)
P2 0.0142(2) 0.0174(2) 0.0193(2) 0.00054(18) -0.00021(18) 0.00015(18)
K1 0.0172(2) 0.0210(2) 0.0205(2) -0.00228(16) -0.00049(15) -0.00100(16)
O2 0.0232(7) 0.0230(8) 0.0273(8) -0.0065(6) -0.0004(6) 0.0007(6)
O3 0.0246(8) 0.0288(8) 0.0211(7) -0.0028(6) -0.0001(6) 0.0014(6)
O4 0.0192(7) 0.0228(8) 0.0278(8) -0.0022(6) 0.0004(6) 0.0025(6)
O5 0.0215(7) 0.0209(7) 0.0275(8) -0.0026(6) 0.0004(6) -0.0052(6)
O6 0.0205(7) 0.0247(8) 0.0236(7) -0.0018(6) -0.0004(6) -0.0037(6)
O7 0.0184(7) 0.0290(8) 0.0307(8) -0.0071(7) 0.0016(6) -0.0016(6)
O8 0.0486(12) 0.0312(10) 0.0816(17) 0.0171(11) -0.0065(11) 0.0071(9)
C37 0.0265(11) 0.0272(11) 0.0248(11) -0.0083(9) -0.0079(8) 0.0070(9)
C38 0.0321(12) 0.0361(13) 0.0196(10) -0.0056(9) -0.0025(9) 0.0080(10)
C39 0.0316(12) 0.0396(14) 0.0281(12) -0.0069(10) 0.0090(10) -0.0005(10)
C40 0.0221(11) 0.0327(13) 0.0417(13) -0.0106(11) 0.0054(10) 0.0033(9)
C41 0.0157(9) 0.0269(11) 0.0346(12) 0.0043(9) -0.0022(8) 0.0006(8)
C42 0.0196(10) 0.0269(11) 0.0292(11) 0.0016(9) -0.0035(8) -0.0069(8)
C43 0.0246(10) 0.0181(10) 0.0302(11) -0.0046(8) -0.0065(9) -0.0010(8)
C44 0.0270(11) 0.0239(11) 0.0229(10) -0.0053(8) -0.0025(8) 0.0019(9)
C45 0.0244(11) 0.0260(11) 0.0272(11) -0.0010(9) 0.0079(9) -0.0010(9)
C46 0.0198(10) 0.0249(11) 0.0331(12) -0.0029(9) 0.0065(9) -0.0013(8)
C47 0.0181(10) 0.0431(14) 0.0404(14) -0.0125(11) 0.0007(9) -0.0053(10)
C48 0.0257(11) 0.0357(13) 0.0406(14) -0.0129(11) 0.0003(10) -0.0103(10)
C49 0.065(2) 0.0466(19) 0.078(3) 0.0011(18) -0.0152(19) -0.0056(17)
C50 0.071(3) 0.075(3) 0.065(2) 0.026(2) -0.0117(19) 0.002(2)
C51 0.066(2) 0.0480(18) 0.0495(18) 0.0120(15) 0.0097(16) -0.0041(16)
C52 0.0389(17) 0.050(2) 0.104(3) 0.021(2) -0.0032(18) 0.0012(15)
O9 0.0886(19) 0.116(3) 0.086(2) -0.0426(19) 0.0278(16) -0.0265(19)
C53 0.048(3) 0.099(4) 0.071(3) 0.038(4) 0.003(2) -0.028(3)
C53' 0.066(3) 0.104(5) 0.041(3) 0.027(3) 0.012(3) -0.014(4)
C54 0.084(2) 0.082(3) 0.073(2) 0.023(2) 0.0355(18) 0.054(2)
C55 0.102(3) 0.112(4) 0.078(3) -0.050(3) 0.023(2) -0.012(3)
C56 0.059(2) 0.082(3) 0.082(3) 0.002(2) -0.0111(18) -0.0285(19)

loop_
_atom_type_symbol
_atom_type_description
_atom_type_scat_dispersion_real
_atom_type_scat_dispersion_imag
_atom_type_scat_source
C C 0.0033 0.0016 'International Tables Vol C Tables 4.2.6.8 and 6.1.1.4'
H H 0.0000 0.0000 'International Tables Vol C Tables 4.2.6.8 and 6.1.1.4'
N N 0.0061 0.0033 'International Tables Vol C Tables 4.2.6.8 and 6.1.1.4'
O O 0.0106 0.0060 'International Tables Vol C Tables 4.2.6.8 and 6.1.1.4'
P P 0.1023 0.0942 'International Tables Vol C Tables 4.2.6.8 and 6.1.1.4'
K K 0.2009 0.2494 'International Tables Vol C Tables 4.2.6.8 and 6.1.1.4'

loop_
_geom_angle_atom_site_label_1
_geom_angle_atom_site_label_2
_geom_angle_atom_site_label_3
_geom_angle
C6 C1 C2 117.74(19)
C6 C1 P1 117.89(15)
C2 C1 P1 124.06(16)
C3 C2 C1 119.7(2)
C2 C3 C4 121.5(2)
C3 C4 C5 121.1(2)
N1 C5 C4 120.97(19)
N1 C5 C6 123.39(18)
C4 C5 C6 115.63(19)
N1 C5 K1 60.35(10)
C4 C5 K1 90.23(13)
C6 C5 K1 121.80(13)
C1 C6 O1 116.68(17)
C1 C6 C5 124.19(18)
O1 C6 C5 119.07(17)
C12 C7 C8 118.37(18)
C12 C7 P2 117.37(15)
C8 C7 P2 124.26(16)
C9 C8 C7 119.37(19)
C10 C9 C8 120.97(19)
C9 C10 C11 122.14(19)
N1 C11 C10 121.28(18)
N1 C11 C12 123.57(18)
C10 C11 C12 115.15(18)
C7 C12 O1 116.96(17)
C7 C12 C11 124.00(18)
O1 C12 C11 119.01(17)
C14 C13 C18 118.5(2)
C14 C13 P1 125.12(17)
C18 C13 P1 116.30(18)
C13 C14 C15 120.0(2)
C16 C15 C14 121.3(3)
C17 C16 C15 118.8(2)
C16 C17 C18 120.5(2)
C17 C18 C13 120.9(2)
C20 C19 C24 118.5(2)
C20 C19 P1 117.42(18)
C24 C19 P1 124.08(18)
C19 C20 C21 120.6(3)
C22 C21 C20 120.1(3)
C21 C22 C23 120.0(3)
C22 C23 C24 120.3(3)
C23 C24 C19 120.5(3)
C30 C25 C26 118.76(19)
C30 C25 P2 117.36(16)
C26 C25 P2 123.78(16)
C27 C26 C25 120.6(2)
C26 C27 C28 120.0(2)
C29 C28 C27 119.9(2)
C28 C29 C30 120.1(2)
C25 C30 C29 120.6(2)
C32 C31 C36 118.1(2)
C32 C31 P2 125.04(17)
C36 C31 P2 116.54(17)
C33 C32 C31 120.4(2)
C34 C33 C32 120.7(2)
C33 C34 C35 119.7(2)
C34 C35 C36 119.7(2)
C35 C36 C31 121.4(2)
C11 N1 C5 113.97(17)
C11 N1 K1 115.67(12)
C5 N1 K1 95.20(12)
C6 O1 C12 115.68(15)
C13 P1 C1 104.63(10)
C13 P1 C19 100.99(10)
C1 P1 C19 100.65(10)
C31 P2 C7 100.33(9)
C31 P2 C25 104.14(9)
C7 P2 C25 100.46(9)
O3 K1 O5 122.08(5)
O3 K1 O7 119.29(5)
O5 K1 O7 118.62(5)
O3 K1 O4 60.93(5)
O5 K1 O4 61.49(5)
O7 K1 O4 173.36(5)
O3 K1 O6 168.77(5)
O5 K1 O6 60.42(4)
O7 K1 O6 59.31(5)
O4 K1 O6 118.99(5)
O3 K1 O8 79.74(7)
O5 K1 O8 88.51(6)
O7 K1 O8 101.51(6)
O4 K1 O8 71.88(6)
O6 K1 O8 89.55(6)
O3 K1 O2 59.42(5)
O5 K1 O2 171.78(5)
O7 K1 O2 60.44(5)
O4 K1 O2 118.37(5)
O6 K1 O2 116.39(5)
O8 K1 O2 83.83(6)
O3 K1 N1 77.91(5)
O5 K1 N1 95.80(5)
O7 K1 N1 97.16(5)
O4 K1 N1 89.38(5)
O6 K1 N1 113.18(5)
O8 K1 N1 155.93(7)
O2 K1 N1 92.41(5)
O3 K1 C5 101.72(5)
O5 K1 C5 87.90(5)
O7 K1 C5 80.74(5)
O4 K1 C5 105.83(5)
O6 K1 C5 89.17(5)
O8 K1 C5 176.36(6)
O2 K1 C5 99.79(5)
N1 K1 C5 24.45(5)
C37 O2 C48 111.22(18)
C37 O2 K1 111.76(12)
C48 O2 K1 109.18(13)
C39 O3 C38 113.85(18)
C39 O3 K1 117.56(13)
C38 O3 K1 120.35(13)
C40 O4 C41 111.99(17)
C40 O4 K1 108.33(13)
C41 O4 K1 107.97(12)
C42 O5 C43 111.82(17)
C42 O5 K1 114.41(12)
C43 O5 K1 115.09(12)
C45 O6 C44 111.03(17)
C45 O6 K1 112.28(12)
C44 O6 K1 114.28(12)
C47 O7 C46 112.58(17)
C47 O7 K1 115.78(13)
C46 O7 K1 118.41(12)
C49 O8 C52 106.4(3)
C49 O8 K1 119.94(19)
C52 O8 K1 129.90(19)
O2 C37 C38 109.17(19)
O3 C38 C37 109.02(18)
O3 C39 C40 108.7(2)
O4 C40 C39 109.03(19)
O4 C41 C42 108.95(17)
O5 C42 C41 108.53(18)
O5 C43 C44 109.21(17)
O6 C44 C43 109.83(18)
O6 C45 C46 108.91(18)
O7 C46 C45 108.17(18)
O7 C47 C48 108.7(2)
O2 C48 C47 108.6(2)
O8 C49 C50 106.7(3)
C49 C50 C51 107.7(3)
C50 C51 C52 104.0(3)
O8 C52 C51 106.1(3)
C53' O9 C56 111.8(4)
C53' O9 C53 31.2(4)
C56 O9 C53 99.5(4)
C54 C53 O9 105.2(5)
O9 C53' C54 99.7(5)
C53 C54 C55 99.2(5)
C53 C54 C53' 30.4(4)
C55 C54 C53' 111.2(4)
C54 C55 C56 104.6(3)
C55 C56 O9 106.5(4)

loop_
_geom_bond_atom_site_label_1
_geom_bond_atom_site_label_2
_geom_bond_distance
C1 C6 1.389(3)
C1 C2 1.407(3)
C1 P1 1.831(2)
C2 C3 1.384(3)
C3 C4 1.393(3)
C4 C5 1.405(3)
C5 N1 1.374(3)
C5 C6 1.417(3)
C5 K1 3.306(2)
C6 O1 1.392(2)
C7 C12 1.385(3)
C7 C8 1.413(3)
C7 P2 1.836(2)
C8 C9 1.389(3)
C9 C10 1.389(3)
C10 C11 1.407(3)
C11 N1 1.373(3)
C11 C12 1.421(3)
C12 O1 1.392(2)
C13 C14 1.376(3)
C13 C18 1.394(3)
C13 P1 1.828(2)
C14 C15 1.390(3)
C15 C16 1.381(4)
C16 C17 1.371(4)
C17 C18 1.385(4)
C19 C20 1.386(3)
C19 C24 1.395(3)
C19 P1 1.833(2)
C20 C21 1.393(4)
C21 C22 1.373(5)
C22 C23 1.373(4)
C23 C24 1.388(3)
C25 C30 1.393(3)
C25 C26 1.396(3)
C25 P2 1.839(2)
C26 C27 1.387(3)
C27 C28 1.392(3)
C28 C29 1.381(4)
C29 C30 1.394(3)
C31 C32 1.391(3)
C31 C36 1.399(3)
C31 P2 1.834(2)
C32 C33 1.392(3)
C33 C34 1.380(4)
C34 C35 1.386(4)
C35 C36 1.386(3)
N1 K1 2.8852(18)
K1 O3 2.7497(16)
K1 O5 2.7976(16)
K1 O7 2.8115(16)
K1 O4 2.8401(16)
K1 O6 2.8406(16)
K1 O8 2.855(2)
K1 O2 2.8772(16)
O2 C37 1.424(3)
O2 C48 1.428(3)
O3 C39 1.413(3)
O3 C38 1.419(3)
O4 C40 1.421(3)
O4 C41 1.423(3)
O5 C42 1.425(3)
O5 C43 1.426(3)
O6 C45 1.425(3)
O6 C44 1.425(3)
O7 C47 1.417(3)
O7 C46 1.423(3)
O8 C49 1.425(4)
O8 C52 1.435(4)
C37 C38 1.496(4)
C39 C40 1.501(4)
C41 C42 1.500(3)
C43 C44 1.500(3)
C45 C46 1.497(3)
C47 C48 1.502(3)
C49 C50 1.472(5)
C50 C51 1.474(5)
C51 C52 1.510(5)
O9 C53' 1.437(8)
O9 C56 1.478(5)
O9 C53 1.524(7)
C53 C54 1.380(7)
C53' C54 1.582(8)
C54 C55 1.439(6)
C55 C56 1.449(6)
